data_1570611
loop_
_publ_author_name
'Ren, Zhen'
'Sun, Jun-Jun'
'Xu, Long'
'Luo, Peng'
'Ma, Zi-Wei'
'Li, Si'
'Si, Yu-Bing'
'Dong, Xi-Yan'
'Pan, Fangfang'

_publ_section_title
;
 X-ray-triggered through-space charge transfer and photochromism in silver
 nanoclusters.
;
_journal_issue 5
_journal_name_full Nanoscale
_journal_page_first 2662
_journal_page_last 2671
_journal_paper_doi 10.1039/d3nr05409h
_journal_volume 16
_journal_year 2024
_chemical_formula_moiety 'C72 H108 Ag14, Cl'
_chemical_formula_sum 'C72 H109 Ag14 Cl O'
_chemical_formula_weight 2536.22
_space_group_crystal_system trigonal
_space_group_IT_number 148
_space_group_name_Hall '-R 3'
_space_group_name_H-M_alt 'R -3 :H'
_atom_sites_solution_hydrogens mixed
_audit_block_doi 10.5517/ccdc.csd.cc2gp1px
_audit_creation_date 2023-07-21
_audit_creation_method
;
Olex2 1.5
(compiled 2023.03.06 svn.rbb2c1857 for OlexSys, GUI svn.r6748)
;
_audit_update_record
;
2023-07-25 deposited with the CCDC.	2023-12-28 downloaded from the CCDC.
;
_cell_angle_alpha 90
_cell_angle_beta 90
_cell_angle_gamma 120
_cell_formula_units_Z 3
_cell_length_a 16.3057(4)
_cell_length_b 16.3057(4)
_cell_length_c 29.6423(7)
_cell_measurement_reflns_used 4185
_cell_measurement_temperature 199.99(10)
_cell_measurement_theta_max 73.2630
_cell_measurement_theta_min 4.3400
_cell_volume 6825.3(3)
_computing_cell_refinement 'CrysAlisPro 1.171.39.27b (Rigaku OD, 2015)'
_computing_data_collection 'CrysAlisPro 1.171.39.27b (Rigaku OD, 2015)'
_computing_data_reduction 'CrysAlisPro 1.171.39.27b (Rigaku OD, 2015)'
_computing_molecular_graphics 'Olex2 1.5 (Dolomanov et al., 2009)'
_computing_publication_material 'Olex2 1.5 (Dolomanov et al., 2009)'
_computing_structure_refinement 'SHELXL 2018/3 (Sheldrick, 2015)'
_computing_structure_solution 'SHELXT 2014/5 (Sheldrick, 2014)'
_diffrn_ambient_temperature 199.99(10)
_diffrn_measured_fraction_theta_full 0.984
_diffrn_measured_fraction_theta_max 0.957
_diffrn_measurement_details
;
List of Runs (angles in degrees, time in seconds):

  # Type    Start    End  Width  t~exp~   \w     \q     \k     \f   Frames
#--------------------------------------------------------------------------
  1  \w    -33.00  22.00   0.50    1.00    --    0.00 -57.00-120.00  110
  2  \w    -75.00 -47.00   0.50    1.00    --    0.00 -57.00-120.00   56
  3  \w     23.00 111.00   0.50   10.00    --   98.80 -61.00  60.00  176
  4  \w     59.00  85.00   0.50   10.00    --   98.80 -77.00 120.00   52
  5  \w     10.00 136.00   0.50   10.00    --   98.80 -82.00 -60.00  252
  6  \w     12.00  37.00   0.50   10.00    --   98.80 -77.00 120.00   50
  7  \w     81.00 131.00   0.50   10.00    --   98.80 -30.00 -90.00  100
  8  \w     13.00  71.00   0.50   10.00    --   98.80 -30.00 -90.00  116
;
_diffrn_measurement_device 'four-circle diffractometer'
_diffrn_measurement_device_type 'XtaLAB AFC12 (RINC): Kappa single'
_diffrn_measurement_method '\w scans'
_diffrn_radiation_type CuK\a
_diffrn_radiation_wavelength 1.54184
_diffrn_reflns_av_R_equivalents 0.0585
_diffrn_reflns_av_unetI/netI 0.0512
_diffrn_reflns_Laue_measured_fraction_full 0.984
_diffrn_reflns_Laue_measured_fraction_max 0.957
_diffrn_reflns_limit_h_max 20
_diffrn_reflns_limit_h_min -19
_diffrn_reflns_limit_k_max 19
_diffrn_reflns_limit_k_min -17
_diffrn_reflns_limit_l_max 35
_diffrn_reflns_limit_l_min -15
_diffrn_reflns_number 6483
_diffrn_reflns_point_group_measured_fraction_full 0.984
_diffrn_reflns_point_group_measured_fraction_max 0.957
_diffrn_reflns_theta_full 67.684
_diffrn_reflns_theta_max 73.672
_diffrn_reflns_theta_min 3.467
_exptl_absorpt_coefficient_mu 24.082
_exptl_absorpt_correction_T_max 1.00000
_exptl_absorpt_correction_T_min 0.24333
_exptl_absorpt_correction_type multi-scan
_exptl_absorpt_process_details
;
CrysAlisPro 1.171.39.27b (Rigaku Oxford Diffraction, 2015)
Empirical absorption correction using spherical harmonics,
 implemented in SCALE3 ABSPACK scaling algorithm.
;
_exptl_crystal_colour violet
_exptl_crystal_colour_primary violet
_exptl_crystal_density_diffrn 1.851
_exptl_crystal_description rhombohedral
_exptl_crystal_F_000 3672
_exptl_crystal_size_max 0.25
_exptl_crystal_size_mid 0.2
_exptl_crystal_size_min 0.2
_refine_diff_density_max 2.049
_refine_diff_density_min -1.342
_refine_diff_density_rms 0.284
_refine_ls_extinction_method none
_refine_ls_goodness_of_fit_ref 1.052
_refine_ls_hydrogen_treatment constr
_refine_ls_matrix_type full
_refine_ls_number_parameters 226
_refine_ls_number_reflns 2930
_refine_ls_number_restraints 176
_refine_ls_restrained_S_all 1.040
_refine_ls_R_factor_all 0.1011
_refine_ls_R_factor_gt 0.0856
_refine_ls_shift/su_max 0.000
_refine_ls_shift/su_mean 0.000
_refine_ls_structure_factor_coef Fsqd
_refine_ls_weighting_details 'w=1/[\s^2^(Fo^2^)+(0.1727P)^2^+54.9981P] where P=(Fo^2^+2Fc^2^)/3'
_refine_ls_weighting_scheme calc
_refine_ls_wR_factor_gt 0.2487
_refine_ls_wR_factor_ref 0.2612
_reflns_Friedel_coverage 0.000
_reflns_number_gt 2327
_reflns_number_total 2930
_reflns_threshold_expression 'I > 2\s(I)'
_cod_data_source_file d3nr05409h2.cif
_cod_data_source_block cl@ag14-cu-ray-2_sq
_cod_depositor_comments 'Adding full bibliography for 1570610--1570618.cif.'
_cod_original_cell_volume 6825.3(4)
_cod_original_sg_symbol_H-M 'R -3'
_cod_database_code 1570611
_shelx_shelxl_version_number 2018/3
_shelx_space_group_comment
;
The symmetry employed for this shelxl refinement is uniquely defined
by the following loop, which should always be used as a source of
symmetry information in preference to the above space-group names.
They are only intended as comments.
;
_olex2_refinement_description
;
1. Restrained distances
 C6-C3 = C5-C3 = C4-C3 = C5A-C3 = C4A-C3 = C6A-C3
 1.54 with sigma of 0.02
 C9A-C12A = C9A-C11A = C9A-C10A = C9-C11 = C9-C10 = C9-C12
 1.54 with sigma of 0.02
 C8A-C9A = C9-C8
 1.5 with sigma of 0.02
 C10-C11 \\sim C10-C12 \\sim C11-C12 \\sim C10A-C11A \\sim C11A-C12A \\sim
C12A-C10A
 with sigma of 0.02
 C4A-C5A \\sim C4A-C6A \\sim C5A-C6A \\sim C4-C5 \\sim C4-C6 \\sim C5-C6
 with sigma of 0.02
2. Rigid bond restraints
 C9, C10, C11, C12
 with sigma for 1-2 distances of 0.01 and sigma for 1-3 distances of 0.01
 C3, C4, C5, C6, C4A, C5A, C6A
 with sigma for 1-2 distances of 0.01 and sigma for 1-3 distances of 0.01
3. Uiso/Uaniso restraints and constraints
Uanis(C8A) \\sim Ueq, Uanis(C7A) \\sim Ueq, Uanis(C12A) \\sim Ueq, Uanis(C9A)
\\sim Ueq, Uanis(C10A) \\sim Ueq, Uanis(C11A) \\sim Ueq, Uanis(C5A) \\sim Ueq,
Uanis(C4A) \\sim Ueq, Uanis(C6A) \\sim Ueq: with sigma of 0.01 and sigma for
terminal atoms of 0.02
Uanis(C4) \\sim Ueq, Uanis(C3) \\sim Ueq, Uanis(C5) \\sim Ueq, Uanis(C6) \\sim
Ueq, Uanis(C8) \\sim Ueq, Uanis(C7) \\sim Ueq, Uanis(C9) \\sim Ueq, Uanis(C11)
\\sim Ueq, Uanis(C10) \\sim Ueq, Uanis(C12) \\sim Ueq: with sigma of 0.01 and
sigma for terminal atoms of 0.02
Uanis(C7A) = Uanis(C7)
4. Others
 Sof(Ag3A)=1-FVAR(1)
 Sof(Ag3)=FVAR(1)
 Sof(C4A)=Sof(H4AA)=Sof(H4AB)=Sof(H4AC)=Sof(C5A)=Sof(H5AA)=Sof(H5AB)=Sof(H5AC)=
 Sof(C6A)=Sof(H6AA)=Sof(H6AB)=Sof(H6AC)=1-FVAR(2)
 Sof(C4)=Sof(H4A)=Sof(H4B)=Sof(H4C)=Sof(C5)=Sof(H5A)=Sof(H5B)=Sof(H5C)=Sof(C6)=
 Sof(H6A)=Sof(H6B)=Sof(H6C)=FVAR(2)
 Sof(C7A)=Sof(C8A)=Sof(C9A)=Sof(C10A)=Sof(H10D)=Sof(H10E)=Sof(H10F)=Sof(C11A)=
 Sof(H11D)=Sof(H11E)=Sof(H11F)=Sof(C12A)=Sof(H12D)=Sof(H12E)=Sof(H12F)=1-FVAR(3)
 Sof(C7)=Sof(C8)=Sof(C9)=Sof(C10)=Sof(H10A)=Sof(H10B)=Sof(H10C)=Sof(C11)=
 Sof(H11A)=Sof(H11B)=Sof(H11C)=Sof(C12)=Sof(H12A)=Sof(H12B)=Sof(H12C)=FVAR(3)
5.a Riding coordinates:
 C4(H4A,H4B,H4C), C5(H5A,H5B,H5C), C6(H6A,H6B,H6C), C10A(H10D,H10E,H10F),
 C12A(H12D,H12E,H12F)
5.b Idealised Me refined as rotating group:
 C10(H10A,H10B,H10C), C11(H11A,H11B,H11C), C12(H12A,H12B,H12C), C4A(H4AA,H4AB,
 H4AC), C5A(H5AA,H5AB,H5AC), C6A(H6AA,H6AB,H6AC), C11A(H11D,H11E,H11F)
;
_platon_squeeze_special_details
;
A solvent mask was calculated and 141 electrons were 
found in a volume of 540\%A^3^ in 4 voids per unit cell. 
This is consistent with the presence of in total
3[OH], 6[CH3OH] per Unit Cell 
which account for 135 electrons 
per unit cell.
;
_platon_squeeze_void_probe_radius 1.20
_olex2_submission_special_instructions 'No special instructions were received'
_oxdiff_exptl_absorpt_empirical_details
;
Empirical correction (ABSPACK) includes:
- Absorption correction using spherical harmonics
- Frame scaling
;

loop_
_space_group_symop_operation_xyz
'x, y, z'
'-y, x-y, z'
'-x+y, -x, z'
'x+2/3, y+1/3, z+1/3'
'-y+2/3, x-y+1/3, z+1/3'
'-x+y+2/3, -x+1/3, z+1/3'
'x+1/3, y+2/3, z+2/3'
'-y+1/3, x-y+2/3, z+2/3'
'-x+y+1/3, -x+2/3, z+2/3'
'-x, -y, -z'
'y, -x+y, -z'
'x-y, x, -z'
'-x+2/3, -y+1/3, -z+1/3'
'y+2/3, -x+y+1/3, -z+1/3'
'x-y+2/3, x+1/3, -z+1/3'
'-x+1/3, -y+2/3, -z+2/3'
'y+1/3, -x+y+2/3, -z+2/3'
'x-y+1/3, x+2/3, -z+2/3'

loop_
_atom_site_label
_atom_site_type_symbol
_atom_site_fract_x
_atom_site_fract_y
_atom_site_fract_z
_atom_site_U_iso_or_equiv
_atom_site_adp_type
_atom_site_occupancy
_atom_site_site_symmetry_order
_atom_site_calc_flag
_atom_site_refinement_flags_posn
_atom_site_refinement_flags_adp
_atom_site_refinement_flags_occupancy
_atom_site_disorder_assembly
_atom_site_disorder_group
Ag1 Ag 0.47984(6) 0.63549(6) 0.60324(3) 0.0719(4) Uani 1 1 d . . . . .
Ag2 Ag 0.333333 0.666667 0.56232(5) 0.0750(5) Uani 1 3 d S T P A .
C1 C 0.4629(7) 0.5234(7) 0.6424(4) 0.065(2) Uani 1 1 d . . . . .
C2 C 0.4717(9) 0.4628(9) 0.6608(5) 0.085(4) Uani 1 1 d . . . . .
C3 C 0.4839(12) 0.3886(12) 0.6809(6) 0.122(5) Uani 1 1 d D U . . .
Ag3 Ag 0.5246(5) 0.8266(4) 0.63111(8) 0.0686(9) Uani 0.84(2) 1 d . . P A 1
C4 C 0.488(3) 0.332(3) 0.6397(11) 0.148(13) Uani 0.45(2) 1 d D U P B 1
H4A H 0.464663 0.342549 0.611903 0.222 Uiso 0.45(2) 1 d R U P B 1
H4B H 0.461803 0.265339 0.644423 0.222 Uiso 0.45(2) 1 d R U P B 1
H4C H 0.555983 0.361979 0.638243 0.222 Uiso 0.45(2) 1 d R U P B 1
C5 C 0.407(2) 0.325(3) 0.7130(12) 0.126(10) Uani 0.45(2) 1 d D U P B 1
H5A H 0.407538 0.337017 0.744796 0.189 Uiso 0.45(2) 1 d R U P B 1
H5B H 0.396829 0.262357 0.708496 0.189 Uiso 0.45(2) 1 d R U P B 1
H5C H 0.357748 0.330907 0.698616 0.189 Uiso 0.45(2) 1 d R U P B 1
C6 C 0.582(2) 0.438(3) 0.7039(15) 0.160(14) Uani 0.45(2) 1 d D U P B 1
H6A H 0.582808 0.393174 0.724524 0.240 Uiso 0.45(2) 1 d R U P B 1
H6B H 0.564908 0.478664 0.719864 0.240 Uiso 0.45(2) 1 d R U P B 1
H6C H 0.643138 0.475274 0.690544 0.240 Uiso 0.45(2) 1 d R U P B 1
C7 C 0.4900(17) 0.7358(17) 0.5571(8) 0.051(4) Uani 0.55(3) 1 d . U P A 1
C8 C 0.515(2) 0.794(2) 0.5286(8) 0.076(7) Uani 0.55(3) 1 d D U P A 1
C9 C 0.545(2) 0.862(2) 0.4894(9) 0.121(9) Uani 0.55(3) 1 d D U P A 1
C10 C 0.581(3) 0.817(3) 0.4541(13) 0.159(14) Uani 0.55(3) 1 d D U P A 1
H10A H 0.613366 0.788114 0.469521 0.238 Uiso 0.55(3) 1 calc R U P A 1
H10B H 0.624880 0.866091 0.433377 0.238 Uiso 0.55(3) 1 calc R U P A 1
H10C H 0.526886 0.768259 0.437087 0.238 Uiso 0.55(3) 1 calc R U P A 1
C11 C 0.461(3) 0.869(3) 0.4718(16) 0.167(14) Uani 0.55(3) 1 d D U P A 1
H11A H 0.414793 0.808642 0.457739 0.250 Uiso 0.55(3) 1 calc R U P A 1
H11B H 0.482510 0.919749 0.449468 0.250 Uiso 0.55(3) 1 calc R U P A 1
H11C H 0.430330 0.882433 0.496994 0.250 Uiso 0.55(3) 1 calc R U P A 1
C12 C 0.627(3) 0.959(2) 0.5051(16) 0.150(13) Uani 0.55(3) 1 d D U P A 1
H12A H 0.612835 0.972568 0.535424 0.226 Uiso 0.55(3) 1 calc R U P A 1
H12B H 0.632524 1.008186 0.484182 0.226 Uiso 0.55(3) 1 calc R U P A 1
H12C H 0.685999 0.957566 0.505512 0.226 Uiso 0.55(3) 1 calc R U P A 1
Ag3A Ag 0.563(3) 0.8510(15) 0.6239(8) 0.076(4) Uani 0.16(2) 1 d . . P A 2
C4A C 0.3916(19) 0.294(2) 0.6721(14) 0.161(12) Uani 0.55(2) 1 d D U P B 2
H4AA H 0.341993 0.288823 0.692565 0.241 Uiso 0.55(2) 1 calc R U P B 2
H4AB H 0.402851 0.241196 0.677381 0.241 Uiso 0.55(2) 1 calc R U P B 2
H4AC H 0.371556 0.292462 0.640808 0.241 Uiso 0.55(2) 1 calc R U P B 2
C5A C 0.496(3) 0.401(3) 0.7331(8) 0.157(11) Uani 0.55(2) 1 d D U P B 2
H5AA H 0.544724 0.466247 0.740178 0.236 Uiso 0.55(2) 1 calc R U P B 2
H5AB H 0.515624 0.357275 0.745155 0.236 Uiso 0.55(2) 1 calc R U P B 2
H5AC H 0.435946 0.387160 0.746871 0.236 Uiso 0.55(2) 1 calc R U P B 2
C6A C 0.5681(19) 0.387(2) 0.6605(11) 0.124(9) Uani 0.55(2) 1 d D U P B 2
H6AA H 0.582444 0.345101 0.678196 0.186 Uiso 0.55(2) 1 calc R U P B 2
H6AB H 0.623058 0.451403 0.660799 0.186 Uiso 0.55(2) 1 calc R U P B 2
H6AC H 0.553488 0.364254 0.629388 0.186 Uiso 0.55(2) 1 calc R U P B 2
C7A C 0.510(2) 0.757(2) 0.5673(10) 0.051(4) Uani 0.45(3) 1 d . U P A 2
C8A C 0.548(3) 0.817(2) 0.5392(11) 0.076(9) Uani 0.45(3) 1 d D U P A 2
C9A C 0.589(3) 0.880(3) 0.4992(11) 0.130(16) Uani 0.45(3) 1 d D U P A 2
C10A C 0.674(3) 0.874(4) 0.4816(15) 0.143(17) Uani 0.45(3) 1 d D U P A 2
H10D H 0.662585 0.811063 0.476185 0.214 Uiso 0.45(3) 1 d R U P A 2
H10E H 0.720545 0.902883 0.505145 0.214 Uiso 0.45(3) 1 d R U P A 2
H10F H 0.697805 0.910813 0.454445 0.214 Uiso 0.45(3) 1 d R U P A 2
C11A C 0.517(3) 0.861(4) 0.4613(16) 0.155(19) Uani 0.45(3) 1 d D U P A 2
H11D H 0.539110 0.918311 0.442973 0.233 Uiso 0.45(3) 1 calc R U P A 2
H11E H 0.455326 0.843621 0.474534 0.233 Uiso 0.45(3) 1 calc R U P A 2
H11F H 0.510981 0.809180 0.442308 0.233 Uiso 0.45(3) 1 calc R U P A 2
C12A C 0.620(5) 0.975(4) 0.523(2) 0.21(4) Uani 0.45(3) 1 d D U P A 2
H12D H 0.576584 0.998103 0.514754 0.309 Uiso 0.45(3) 1 d R U P A 2
H12E H 0.684204 1.021193 0.513794 0.309 Uiso 0.45(3) 1 d R U P A 2
H12F H 0.617784 0.965903 0.555814 0.309 Uiso 0.45(3) 1 d R U P A 2
Cl1 Cl 0.333333 0.666667 0.666667 0.0449(9) Uani 1 6 d S T P . .

loop_
_atom_site_aniso_label
_atom_site_aniso_U_11
_atom_site_aniso_U_22
_atom_site_aniso_U_33
_atom_site_aniso_U_23
_atom_site_aniso_U_13
_atom_site_aniso_U_12
Ag1 0.0756(6) 0.0704(5) 0.0822(7) 0.0182(4) 0.0205(4) 0.0460(4)
Ag2 0.0783(6) 0.0783(6) 0.0682(8) 0.000 0.000 0.0392(3)
C1 0.061(5) 0.057(5) 0.088(7) 0.012(5) 0.012(5) 0.037(4)
C2 0.071(7) 0.078(7) 0.126(10) 0.020(7) 0.026(7) 0.052(6)
C3 0.129(8) 0.118(8) 0.153(8) 0.027(6) 0.018(6) 0.087(6)
Ag3 0.059(2) 0.0627(12) 0.0863(10) 0.0062(6) 0.0054(8) 0.0321(15)
C4 0.18(2) 0.14(2) 0.159(17) 0.013(13) 0.014(13) 0.105(16)
C5 0.153(16) 0.107(17) 0.141(17) 0.039(14) 0.012(13) 0.082(13)
C6 0.154(14) 0.16(2) 0.17(2) 0.033(16) -0.010(14) 0.077(14)
C7 0.053(7) 0.048(7) 0.042(7) 0.009(5) 0.002(5) 0.018(5)
C8 0.073(10) 0.086(11) 0.066(10) -0.010(8) 0.007(7) 0.038(8)
C9 0.119(12) 0.119(12) 0.113(13) 0.020(8) 0.002(8) 0.051(8)
C10 0.18(2) 0.15(2) 0.13(2) 0.008(13) 0.024(15) 0.070(16)
C11 0.172(18) 0.17(2) 0.17(2) 0.053(15) -0.019(15) 0.095(16)
C12 0.169(18) 0.114(16) 0.15(2) 0.015(13) 0.001(15) 0.053(12)
Ag3A 0.055(9) 0.058(5) 0.113(6) 0.010(4) 0.001(6) 0.027(6)
C4A 0.146(13) 0.150(17) 0.18(2) 0.016(16) 0.001(15) 0.070(11)
C5A 0.18(2) 0.16(2) 0.158(11) 0.012(14) -0.002(13) 0.102(15)
C6A 0.135(13) 0.119(16) 0.170(18) 0.027(13) 0.005(12) 0.102(13)
C7A 0.053(7) 0.048(7) 0.042(7) 0.009(5) 0.002(5) 0.018(5)
C8A 0.074(12) 0.078(12) 0.074(12) -0.001(8) 0.007(8) 0.037(9)
C9A 0.130(18) 0.127(18) 0.129(18) 0.013(10) -0.004(10) 0.061(11)
C10A 0.13(2) 0.16(2) 0.13(2) 0.038(17) 0.039(16) 0.060(16)
C11A 0.16(3) 0.15(2) 0.16(3) 0.019(18) -0.001(18) 0.077(18)
C12A 0.22(4) 0.19(4) 0.20(4) 0.01(2) 0.01(2) 0.10(2)
Cl1 0.0419(13) 0.0419(13) 0.051(2) 0.000 0.000 0.0210(6)

loop_
_atom_type_symbol
_atom_type_description
_atom_type_scat_dispersion_real
_atom_type_scat_dispersion_imag
_atom_type_scat_source
C C 0.0181 0.0091 'International Tables Vol C Tables 4.2.6.8 and 6.1.1.4'
H H 0.0000 0.0000 'International Tables Vol C Tables 4.2.6.8 and 6.1.1.4'
Ag Ag 0.1306 4.2820 'International Tables Vol C Tables 4.2.6.8 and 6.1.1.4'
Cl Cl 0.3639 0.7018 'International Tables Vol C Tables 4.2.6.8 and 6.1.1.4'
O O 0.0492 0.0322 'International Tables Vol C Tables 4.2.6.8 and 6.1.1.4'

loop_
_geom_angle_atom_site_label_1
_geom_angle_atom_site_label_2
_geom_angle_atom_site_label_3
_geom_angle
_geom_angle_site_symmetry_1
_geom_angle_site_symmetry_3
_geom_angle_publ_flag
Ag2 Ag1 Ag3 74.05(9) . . ?
Ag2 Ag1 Ag3 118.58(15) . 14_456 ?
Ag2 Ag1 Ag3A 79.6(3) . . ?
Ag2 Ag1 Ag3A 127.8(5) . 14_456 ?
Ag2 Ag1 Ag3A 77.80(18) . 3_565 ?
C1 Ag1 Ag2 128.6(3) . . ?
C1 Ag1 Ag3 129.3(3) . . ?
C1 Ag1 Ag3 53.8(3) . 3_565 ?
C1 Ag1 Ag3 54.3(3) . 14_456 ?
C1 Ag1 C7 172.7(8) . . ?
C1 Ag1 Ag3A 51.3(3) . 3_565 ?
C1 Ag1 Ag3A 48.4(5) . 14_456 ?
C1 Ag1 Ag3A 132.5(5) . . ?
C1 Ag1 C7A 174.1(10) . . ?
Ag3 Ag1 Ag2 74.88(7) 3_565 . ?
Ag3 Ag1 Ag3 75.85(11) 3_565 14_456 ?
Ag3 Ag1 Ag3 75.01(13) . 14_456 ?
Ag3 Ag1 Ag3 118.8(3) 3_565 . ?
Ag3 Ag1 Ag3A 78.4(2) 3_565 14_456 ?
Ag3 Ag1 Ag3A 127.5(7) . 3_565 ?
Ag3 Ag1 Ag3A 81.2(5) 14_456 3_565 ?
Ag3 Ag1 Ag3A 8.8(5) 3_565 3_565 ?
Ag3 Ag1 Ag3A 81.2(4) . 14_456 ?
Ag3 Ag1 Ag3A 9.5(4) 14_456 14_456 ?
C7 Ag1 Ag2 49.0(7) . . ?
C7 Ag1 Ag3 123.4(7) . 3_565 ?
C7 Ag1 Ag3 132.9(7) . 14_456 ?
C7 Ag1 Ag3 58.0(7) . . ?
C7 Ag1 Ag3A 124.6(7) . 3_565 ?
C7 Ag1 Ag3A 138.9(8) . 14_456 ?
Ag3A Ag1 Ag3A 84.2(7) . 14_456 ?
C7A Ag1 Ag2 56.7(9) . . ?
C7A Ag1 Ag3 121.9(9) . 14_456 ?
C7A Ag1 Ag3A 42.9(10) . . ?
C7A Ag1 Ag3A 127.0(10) . 14_456 ?
Ag1 Ag2 Ag1 104.18(4) 2_665 . ?
Ag1 Ag2 Ag1 104.18(4) 2_665 3_565 ?
Ag1 Ag2 Ag1 104.18(4) 3_565 . ?
C7 Ag2 Ag1 148.9(6) 3_565 2_665 ?
C7 Ag2 Ag1 86.6(7) . 2_665 ?
C7 Ag2 Ag1 44.7(6) 2_665 2_665 ?
C7 Ag2 Ag1 44.7(6) . . ?
C7 Ag2 Ag1 148.9(6) . 3_565 ?
C7 Ag2 Ag1 86.6(7) 3_565 . ?
C7 Ag2 Ag1 44.7(6) 3_565 3_565 ?
C7 Ag2 Ag1 86.6(7) 2_665 3_565 ?
C7 Ag2 Ag1 148.9(6) 2_665 . ?
C7 Ag2 C7 119.53(16) 2_665 3_565 ?
C7 Ag2 C7 119.52(15) . 3_565 ?
C7 Ag2 C7 119.53(16) 2_665 . ?
C7 Ag2 C7A 115.6(13) . 3_565 ?
C7 Ag2 C7A 8.7(11) 2_665 2_665 ?
C7 Ag2 C7A 8.7(11) 3_565 3_565 ?
C7 Ag2 C7A 124.7(13) 2_665 3_565 ?
C7 Ag2 C7A 124.7(13) . 2_665 ?
C7 Ag2 C7A 115.6(13) 3_565 2_665 ?
C7A Ag2 Ag1 44.0(7) 2_665 2_665 ?
C7A Ag2 Ag1 79.3(8) . 2_665 ?
C7A Ag2 Ag1 146.2(7) 2_665 . ?
C7A Ag2 Ag1 79.3(8) 2_665 3_565 ?
C7A Ag2 Ag1 44.0(7) . . ?
C7A Ag2 Ag1 146.2(6) . 3_565 ?
C7A Ag2 Ag1 79.3(8) 3_565 . ?
C7A Ag2 Ag1 146.2(6) 3_565 2_665 ?
C7A Ag2 Ag1 44.0(7) 3_565 3_565 ?
C7A Ag2 C7A 119.65(14) 2_665 3_565 ?
C7A Ag2 C7A 119.65(14) 3_565 . ?
C7A Ag2 C7A 119.65(14) 2_665 . ?
Ag1 C1 Ag3 81.8(4) . 14_456 ?
Ag1 C1 Ag3 81.3(4) . 3_565 ?
Ag1 C1 Ag3A 89.2(6) . 3_565 ?
Ag1 C1 Ag3A 92.0(9) . 14_456 ?
C2 C1 Ag1 165.4(9) . . ?
C2 C1 Ag3 111.3(9) . 3_565 ?
C2 C1 Ag3 103.0(10) . 14_456 ?
C2 C1 Ag3A 101.9(10) . 3_565 ?
C2 C1 Ag3A 90.8(13) . 14_456 ?
Ag3 C1 Ag3 97.4(5) 3_565 14_456 ?
Ag3 C1 Ag3A 108.5(9) 3_565 14_456 ?
Ag3 C1 Ag3A 13.2(6) 3_565 3_565 ?
Ag3 C1 Ag3A 109.2(10) 14_456 3_565 ?
Ag3 C1 Ag3A 14.0(8) 14_456 14_456 ?
C1 C2 C3 177.1(15) . . ?
C2 C3 C4 104(2) . . ?
C2 C3 C5 115.0(17) . . ?
C2 C3 C6 106(2) . . ?
C2 C3 C4A 107(2) . . ?
C2 C3 C5A 111(2) . . ?
C2 C3 C6A 110.7(15) . . ?
C5 C3 C4 111.1(16) . . ?
C5 C3 C6 111.7(16) . . ?
C6 C3 C4 108.4(15) . . ?
C4A C3 C5A 107.1(14) . . ?
C6A C3 C4A 110.9(15) . . ?
C6A C3 C5A 109.9(14) . . ?
Ag1 Ag3 Ag1 104.78(17) 2_665 15_556 ?
Ag1 Ag3 Ag1 103.38(13) . 15_556 ?
Ag1 Ag3 Ag1 105.55(19) 2_665 . ?
C1 Ag3 Ag1 148.2(3) 15_556 2_665 ?
C1 Ag3 Ag1 149.8(4) 2_665 . ?
C1 Ag3 Ag1 81.9(2) 15_556 . ?
C1 Ag3 Ag1 44.0(2) 15_556 15_556 ?
C1 Ag3 Ag1 45.0(2) 2_665 2_665 ?
C1 Ag3 Ag1 82.8(3) 2_665 15_556 ?
C1 Ag3 C1 119.26(18) 2_665 15_556 ?
C1 Ag3 C7 119.8(7) 15_556 . ?
C1 Ag3 C7 120.9(7) 2_665 . ?
C7 Ag3 Ag1 43.7(5) . . ?
C7 Ag3 Ag1 146.0(5) . 15_556 ?
C7 Ag3 Ag1 82.2(6) . 2_665 ?
C3 C4 H4A 115.4 . . ?
C3 C4 H4B 115.5 . . ?
C3 C4 H4C 96.7 . . ?
H4A C4 H4B 109.5 . . ?
H4A C4 H4C 109.4 . . ?
H4B C4 H4C 109.5 . . ?
C3 C5 H5A 124.4 . . ?
C3 C5 H5B 106.9 . . ?
C3 C5 H5C 95.9 . . ?
H5A C5 H5B 109.4 . . ?
H5A C5 H5C 109.6 . . ?
H5B C5 H5C 109.5 . . ?
C3 C6 H6A 107.0 . . ?
C3 C6 H6B 90.1 . . ?
C3 C6 H6C 129.1 . . ?
H6A C6 H6B 109.3 . . ?
H6A C6 H6C 109.5 . . ?
H6B C6 H6C 109.5 . . ?
Ag1 C7 Ag2 86.3(8) . . ?
Ag1 C7 Ag3 78.4(8) . . ?
Ag2 C7 Ag3 95.7(9) . . ?
C8 C7 Ag1 164(2) . . ?
C8 C7 Ag2 108(2) . . ?
C8 C7 Ag3 105.4(19) . . ?
C7 C8 C9 175(3) . . ?
C8 C9 C10 103(2) . . ?
C8 C9 C11 110(3) . . ?
C8 C9 C12 108(3) . . ?
C10 C9 C12 110.8(16) . . ?
C11 C9 C10 111.8(16) . . ?
C11 C9 C12 111.6(15) . . ?
C9 C10 H10A 109.5 . . ?
C9 C10 H10B 109.5 . . ?
C9 C10 H10C 109.5 . . ?
H10A C10 H10B 109.5 . . ?
H10A C10 H10C 109.5 . . ?
H10B C10 H10C 109.5 . . ?
C9 C11 H11A 109.5 . . ?
C9 C11 H11B 109.5 . . ?
C9 C11 H11C 109.5 . . ?
H11A C11 H11B 109.5 . . ?
H11A C11 H11C 109.5 . . ?
H11B C11 H11C 109.5 . . ?
C9 C12 H12A 109.5 . . ?
C9 C12 H12B 109.5 . . ?
C9 C12 H12C 109.5 . . ?
H12A C12 H12B 109.5 . . ?
H12A C12 H12C 109.5 . . ?
H12B C12 H12C 109.5 . . ?
Ag1 Ag3A Ag1 90.9(10) 15_556 2_665 ?
Ag1 Ag3A Ag1 93.5(7) . 2_665 ?
Ag1 Ag3A Ag1 92.9(8) . 15_556 ?
C1 Ag3A Ag1 39.6(4) 2_665 2_665 ?
C1 Ag3A Ag1 74.4(8) 2_665 15_556 ?
C1 Ag3A Ag1 39.6(5) 15_556 15_556 ?
C1 Ag3A Ag1 127.7(15) 15_556 2_665 ?
C1 Ag3A Ag1 129.1(14) 2_665 . ?
C1 Ag3A Ag1 77.8(5) 15_556 . ?
C1 Ag3A C1 112.3(11) 15_556 2_665 ?
C1 Ag3A C8A 137.6(10) 15_556 . ?
C1 Ag3A C8A 108.5(9) 2_665 . ?
C7A Ag3A Ag1 41.3(8) . . ?
C7A Ag3A Ag1 77.9(11) . 2_665 ?
C7A Ag3A C1 116.1(12) . 2_665 ?
C7A Ag3A C8A 27.8(10) . . ?
C8A Ag3A Ag1 67.9(8) . . ?
C8A Ag3A Ag1 79.8(9) . 2_665 ?
C3 C4A H4AA 109.5 . . ?
C3 C4A H4AB 109.5 . . ?
C3 C4A H4AC 109.5 . . ?
H4AA C4A H4AB 109.5 . . ?
H4AA C4A H4AC 109.5 . . ?
H4AB C4A H4AC 109.5 . . ?
C3 C5A H5AA 109.5 . . ?
C3 C5A H5AB 109.5 . . ?
C3 C5A H5AC 109.5 . . ?
H5AA C5A H5AB 109.5 . . ?
H5AA C5A H5AC 109.5 . . ?
H5AB C5A H5AC 109.5 . . ?
C3 C6A H6AA 109.5 . . ?
C3 C6A H6AB 109.5 . . ?
C3 C6A H6AC 109.5 . . ?
H6AA C6A H6AB 109.5 . . ?
H6AA C6A H6AC 109.5 . . ?
H6AB C6A H6AC 109.5 . . ?
Ag1 C7A Ag2 79.4(9) . . ?
Ag1 C7A Ag3A 95.8(13) . . ?
Ag3A C7A Ag2 113.6(17) . . ?
C8A C7A Ag1 156(3) . . ?
C8A C7A Ag2 114(3) . . ?
C8A C7A Ag3A 96(3) . . ?
C7A C8A Ag3A 56(2) . . ?
C7A C8A C9A 172(4) . . ?
C9A C8A Ag3A 132(3) . . ?
C8A C9A C10A 109(3) . . ?
C8A C9A C11A 114(3) . . ?
C8A C9A C12A 98(4) . . ?
C11A C9A C10A 111.2(17) . . ?
C11A C9A C12A 111.9(18) . . ?
C12A C9A C10A 111.7(18) . . ?
C9A C10A H10D 115.0 . . ?
C9A C10A H10E 103.6 . . ?
C9A C10A H10F 109.6 . . ?
H10D C10A H10E 109.5 . . ?
H10D C10A H10F 109.4 . . ?
H10E C10A H10F 109.5 . . ?
C9A C11A H11D 109.5 . . ?
C9A C11A H11E 109.5 . . ?
C9A C11A H11F 109.5 . . ?
H11D C11A H11E 109.5 . . ?
H11D C11A H11F 109.5 . . ?
H11E C11A H11F 109.5 . . ?
C9A C12A H12D 109.5 . . ?
C9A C12A H12E 109.3 . . ?
C9A C12A H12F 109.5 . . ?
H12D C12A H12E 109.5 . . ?
H12D C12A H12F 109.5 . . ?
H12E C12A H12F 109.5 . . ?

loop_
_geom_bond_atom_site_label_1
_geom_bond_atom_site_label_2
_geom_bond_distance
_geom_bond_site_symmetry_2
_geom_bond_publ_flag
Ag1 Ag2 2.9414(10) . ?
Ag1 C1 2.064(10) . ?
Ag1 Ag3 2.942(3) 14_456 ?
Ag1 Ag3 2.942(3) . ?
Ag1 Ag3 2.886(5) 3_565 ?
Ag1 C7 2.07(2) . ?
Ag1 Ag3A 3.130(14) . ?
Ag1 Ag3A 3.24(3) 3_565 ?
Ag1 Ag3A 3.24(3) 14_456 ?
Ag1 C7A 2.08(3) . ?
Ag2 C7 2.22(2) . ?
Ag2 C7 2.22(2) 3_565 ?
Ag2 C7 2.22(2) 2_665 ?
Ag2 C7A 2.50(3) . ?
Ag2 C7A 2.50(3) 2_665 ?
Ag2 C7A 2.50(3) 3_565 ?
C1 C2 1.200(15) . ?
C1 Ag3 2.355(10) 3_565 ?
C1 Ag3 2.413(11) 14_456 ?
C1 Ag3A 2.425(18) 14_456 ?
C1 Ag3A 2.53(2) 3_565 ?
C2 C3 1.45(2) . ?
C3 C4 1.553(18) . ?
C3 C5 1.498(18) . ?
C3 C6 1.539(19) . ?
C3 C4A 1.545(18) . ?
C3 C5A 1.561(18) . ?
C3 C6A 1.510(17) . ?
Ag3 C7 2.55(3) . ?
C4 H4A 0.9604 . ?
C4 H4B 0.9598 . ?
C4 H4C 0.9593 . ?
C5 H5A 0.9614 . ?
C5 H5B 0.9592 . ?
C5 H5C 0.9594 . ?
C6 H6A 0.9601 . ?
C6 H6B 0.9602 . ?
C6 H6C 0.9594 . ?
C7 C8 1.18(3) . ?
C8 C9 1.510(19) . ?
C9 C10 1.544(19) . ?
C9 C11 1.531(19) . ?
C9 C12 1.545(19) . ?
C10 H10A 0.9800 . ?
C10 H10B 0.9800 . ?
C10 H10C 0.9800 . ?
C11 H11A 0.9800 . ?
C11 H11B 0.9800 . ?
C11 H11C 0.9800 . ?
C12 H12A 0.9800 . ?
C12 H12B 0.9800 . ?
C12 H12C 0.9800 . ?
Ag3A C7A 2.14(3) . ?
Ag3A C8A 2.56(4) . ?
C4A H4AA 0.9800 . ?
C4A H4AB 0.9800 . ?
C4A H4AC 0.9800 . ?
C5A H5AA 0.9800 . ?
C5A H5AB 0.9800 . ?
C5A H5AC 0.9800 . ?
C6A H6AA 0.9800 . ?
C6A H6AB 0.9800 . ?
C6A H6AC 0.9800 . ?
C7A C8A 1.20(4) . ?
C8A C9A 1.490(19) . ?
C9A C10A 1.540(19) . ?
C9A C11A 1.54(2) . ?
C9A C12A 1.54(2) . ?
C10A H10D 0.9595 . ?
C10A H10E 0.9602 . ?
C10A H10F 0.9606 . ?
C11A H11D 0.9800 . ?
C11A H11E 0.9800 . ?
C11A H11F 0.9800 . ?
C12A H12D 0.9800 . ?
C12A H12E 0.9801 . ?
C12A H12F 0.9798 . ?

loop_
_geom_torsion_atom_site_label_1
_geom_torsion_atom_site_label_2
_geom_torsion_atom_site_label_3
_geom_torsion_atom_site_label_4
_geom_torsion
_geom_torsion_site_symmetry_1
_geom_torsion_site_symmetry_2
_geom_torsion_site_symmetry_3
_geom_torsion_site_symmetry_4
_geom_torsion_publ_flag
Ag1 C7A C8A Ag3A -119(7) . . . . ?
Ag2 C7A C8A Ag3A 119(3) . . . . ?
Ag3A C8A C9A C10A 101(3) . . . . ?
Ag3A C8A C9A C11A -134(3) . . . . ?
Ag3A C8A C9A C12A -15(4) . . . . ?

loop_
_platon_squeeze_void_nr
_platon_squeeze_void_average_x
_platon_squeeze_void_average_y
_platon_squeeze_void_average_z
_platon_squeeze_void_volume
_platon_squeeze_void_count_electrons
_platon_squeeze_void_content
1 0.000 0.000 0.250 7 0 ' '
2 0.000 0.000 0.500 165 47 '0.5 C4H18O6'
3 0.000 0.000 0.750 7 0 ' '
4 0.333 0.667 0.167 165 47 '0.5 C4H18O6'
5 0.333 0.667 0.417 8 0 ' '
6 0.333 0.667 0.917 8 0 ' '
7 0.667 0.333 0.833 166 47 '1 C2H9O3'
8 0.667 0.333 0.083 7 0 ' '
9 0.667 0.333 0.583 7 0 ' '
